data_4345348
loop_
_publ_author_name
'Lander, Laura'
'Rousse, Gwena\"elle'
'Batuk, Dmitry'
'Colin, Claire V.'
'Dalla Corte, Daniel Alves'
'Tarascon, Jean-Marie'

_publ_section_title
;
 Synthesis, Structure, and Electrochemical Properties of K-Based Sulfates
 K2M2(SO4)3 with M = Fe and Cu.
;
_journal_issue 4
_journal_name_full 'Inorganic chemistry'
_journal_page_first 2013
_journal_page_last 2021
_journal_paper_doi 10.1021/acs.inorgchem.6b02526
_journal_volume 56
_journal_year 2017
_chemical_formula_analytical K2Fe2S3O12
_chemical_formula_moiety K2Fe2S3O12
_chemical_formula_structural K2Fe2S3O12
_chemical_formula_sum 'Fe2 K2 O12 S3'
_chemical_formula_weight 478.07
_chemical_name_common Langbeinite
_chemical_name_systematic ' ?'
_space_group_IT_number 198
_symmetry_cell_setting cubic
_symmetry_space_group_name_Hall 'P 2ac 2ab 3'
_symmetry_space_group_name_H-M 'P 21 3'
_cell_angle_alpha 90.00000
_cell_angle_beta 90.00000
_cell_angle_gamma 90.00000
_cell_formula_units_Z 4
_cell_length_a 10.00478(3)
_cell_length_b 10.00478(3)
_cell_length_c 10.00478(3)
_cell_measurement_temperature 293
_cell_volume 1001.435(5)
_computing_structure_refinement FULLPROF
_diffrn_ambient_temperature 293
_diffrn_measurement_device_type Bruker-D8-Advance
_diffrn_radiation_type 'Cu K\a'
_diffrn_radiation_wavelength 1.540560
_diffrn_source X-ray
_pd_instr_location ' ?'
_pd_meas_2theta_range_inc 0.017171
_pd_meas_2theta_range_max 120.01469
_pd_meas_2theta_range_min 10.00010
_pd_meas_number_of_points 6408
_pd_proc_2theta_range_inc 0.017171
_pd_proc_2theta_range_max 119.9861
_pd_proc_2theta_range_min 9.9715
_pd_proc_ls_pref_orient_corr ' ?'
_pd_proc_ls_prof_R_factor 6.3669
_pd_proc_ls_prof_wR_expected 7.3203
_pd_proc_ls_prof_wR_factor 8.7739
_pd_proc_wavelength 1.540560
_pd_spec_mounting ' ?'
_refine_ls_number_parameters 57
_refine_ls_number_reflns 605
_refine_ls_number_restraints 0
_refine_ls_R_I_factor 3.4194
_cod_data_source_file ic6b02526_si_002.cif
_cod_data_source_block K2Fe2S3O12
_cod_depositor_comments
;
The following automatic conversions were performed:

'_symmetry_cell_setting' value 'Cubic' changed to 'cubic' according
to
/home/data/users/saulius/crontab/automatic-downloads/current/ACS/lib/dictionaries/cif_core.dic
dictionary named 'cif_core.dic' version 2.4.2 from 2011-04-26.

Automatic conversion script
Id: cif_fix_values 4973 2017-02-22 13:04:09Z antanas 
;
_cod_original_cell_volume 1001.433(6)
_cod_original_formula_sum K2Fe2S3O12
_cod_database_code 4345348
_pd_proc_ls_prof_cr_factor 11.8166
_pd_proc_ls_prof_cwr_factor 13.4849
_pd_proc_ls_prof_cwr_expected 11.2508
_pd_proc_ls_prof_chi2 1.4366
_pd_proc_ls_prof_echi2 1.4522

loop_
_symmetry_equiv_pos_as_xyz
x,y,z
x+1/2,-y+1/2,-z
-x,y+1/2,-z+1/2
-x+1/2,-y,z+1/2
y,z,x
-y+1/2,-z,x+1/2
y+1/2,-z+1/2,-x
-y,z+1/2,-x+1/2
z,x,y
-z,x+1/2,-y+1/2
-z+1/2,-x,y+1/2
z+1/2,-x+1/2,-y

loop_
_atom_site_label
_atom_site_fract_x
_atom_site_fract_y
_atom_site_fract_z
_atom_site_U_iso_or_equiv
_atom_site_occupancy
_atom_site_adp_type
_atom_site_type_symbol
K1 0.8135(3) 0.8135(3) 0.8135(3) 0.0280(9) 1.00000 Uiso K
K2 0.0502(3) 0.0502(3) 0.0502(3) 0.0280(9) 1.00000 Uiso K
FE1 0.3350(2) 0.3350(2) 0.3350(2) 0.0175(5) 1.00000 Uiso FE
FE2 0.59432(17) 0.59432(17) 0.59432(17) 0.0175(5) 1.00000 Uiso FE
S1 0.2210(3) 0.3760(5) 0.0174(4) 0.0178(8) 1.00000 Uiso S
O1 0.3108(8) 0.2798(8) 0.9597(7) 0.0328(12) 1.00000 Uiso O
O2 0.0845(8) 0.3244(9) 0.0066(7) 0.0328(12) 1.00000 Uiso O
O3 0.2353(7) 0.4970(10) 0.9388(11) 0.0328(12) 1.00000 Uiso O
O4 0.2540(6) 0.4088(7) 0.1541(9) 0.0328(12) 1.00000 Uiso O

loop_
_atom_type_symbol
_atom_type_scat_Cromer_Mann_a1
_atom_type_scat_Cromer_Mann_b1
_atom_type_scat_Cromer_Mann_a2
_atom_type_scat_Cromer_Mann_b2
_atom_type_scat_Cromer_Mann_a3
_atom_type_scat_Cromer_Mann_b3
_atom_type_scat_Cromer_Mann_a4
_atom_type_scat_Cromer_Mann_b4
_atom_type_scat_Cromer_Mann_c
_atom_type_scat_dispersion_real
_atom_type_scat_dispersion_imag
_atom_type_scat_source
k 8.21860 12.79490 7.43980 0.77480 1.05190 213.18700 0.86590 41.68410 1.42280 0.36500 1.06600 International_Tables_for_Crystallography_Vol.C(1991)_Tables_6.1.1.4_and_6.1.1.5
fe 11.76950 4.76110 7.35730 0.30720 3.52220 15.35350 2.30450 76.88050 1.03690 -1.17900 3.20400 International_Tables_for_Crystallography_Vol.C(1991)_Tables_6.1.1.4_and_6.1.1.5
s 6.90530 1.46790 5.20340 22.21510 1.43790 0.25360 1.58630 56.17200 0.86690 0.31900 0.55700 International_Tables_for_Crystallography_Vol.C(1991)_Tables_6.1.1.4_and_6.1.1.5
o 3.04850 13.27710 2.28680 5.70110 1.54630 0.32390 0.86700 32.90890 0.25080 0.04700 0.03200 International_Tables_for_Crystallography_Vol.C(1991)_Tables_6.1.1.4_and_6.1.1.5

loop_
_geom_angle_atom_site_label_1
_geom_angle_atom_site_label_2
_geom_angle_atom_site_label_3
_geom_angle
_geom_angle_site_symmetry_1
_geom_angle_site_symmetry_3
O4 K1 O4 96.6(3) 2_566 6_665
O4 K1 O4 96.6(4) 2_566 10_656
O4 K1 O4 96.6(4) 6_665 10_656
O1 K2 O1 117.6(4) 2_456 6_564
O1 K2 O1 117.6(4) 2_456 10_645
O1 K2 O2 61.8(3) 2_456 1_555
O1 K2 O2 153.3(5) 2_456 5_555
O1 K2 O2 80.5(4) 2_456 9_555
O1 K2 O1 117.6(4) 6_564 10_645
O1 K2 O2 80.5(4) 6_564 1_555
O1 K2 O2 61.8(3) 6_564 5_555
O1 K2 O2 153.3(5) 6_564 9_555
O1 K2 O2 153.3(5) 10_645 1_555
O1 K2 O2 80.5(4) 10_645 5_555
O1 K2 O2 61.8(3) 10_645 9_555
O2 K2 O2 93.0(4) 1_555 5_555
O2 K2 O2 93.0(4) 1_555 9_555
O2 K2 O2 93.0(4) 5_555 9_555
O3 FE1 O3 92.2(6) 4_564 8_645
O3 FE1 O3 92.2(6) 4_564 12_456
O3 FE1 O4 90.9(7) 4_564 1_555
O3 FE1 O4 172.8(8) 4_564 5_555
O3 FE1 O4 81.2(5) 4_564 9_555
O3 FE1 O3 92.2(7) 8_645 12_456
O3 FE1 O4 81.2(5) 8_645 1_555
O3 FE1 O4 90.9(6) 8_645 5_555
O3 FE1 O4 172.8(6) 8_645 9_555
O3 FE1 O4 172.8(8) 12_456 1_555
O3 FE1 O4 81.2(6) 12_456 5_555
O3 FE1 O4 90.9(5) 12_456 9_555
O4 FE1 O4 96.0(5) 1_555 5_555
O4 FE1 O4 96.0(6) 1_555 9_555
O4 FE1 O4 96.0(5) 5_555 9_555
O1 FE2 O1 87.0(5) 3_656 7_566
O1 FE2 O1 87.0(5) 3_656 11_665
O1 FE2 O2 86.5(5) 3_656 4_565
O1 FE2 O2 88.6(5) 3_656 8_655
O1 FE2 O2 172.3(7) 3_656 12_556
O1 FE2 O1 87.0(5) 7_566 11_665
O1 FE2 O2 172.3(7) 7_566 4_565
O1 FE2 O2 86.5(5) 7_566 8_655
O1 FE2 O2 88.6(5) 7_566 12_556
O1 FE2 O2 88.6(5) 11_665 4_565
O1 FE2 O2 172.3(6) 11_665 8_655
O1 FE2 O2 86.5(5) 11_665 12_556
O2 FE2 O2 97.4(6) 4_565 8_655
O2 FE2 O2 97.4(6) 4_565 12_556
O2 FE2 O2 97.4(5) 8_655 12_556
O1 S1 O2 108.5(9) 1_554 1_555
O1 S1 O3 106.2(10) 1_554 1_554
O1 S1 O4 112.9(9) 1_554 1_555
O2 S1 O3 110.3(10) 1_555 1_554
O2 S1 O4 111.3(9) 1_555 1_555
O3 S1 O4 107.5(11) 1_554 1_555
K2 O1 FE2 97.5(3) 2_556 3_646
K2 O1 S1 97.8(4) 2_556 1_556
K2 O1 O1 134.4(4) 2_556 6_565
K2 O1 O1 74.9(3) 2_556 12_456
K2 O1 O2 132.9(5) 2_556 1_556
K2 O1 O2 56.8(3) 2_556 2_556
K2 O1 O3 73.7(4) 2_556 1_555
K2 O1 O4 84.8(4) 2_556 1_556
FE2 O1 S1 162.4(5) 3_646 1_556
FE2 O1 O1 46.5(3) 3_646 6_565
FE2 O1 O1 46.5(3) 3_646 12_456
FE2 O1 O2 129.6(5) 3_646 1_556
FE2 O1 O2 46.7(3) 3_646 2_556
FE2 O1 O3 158.8(6) 3_646 1_555
FE2 O1 O4 140.4(5) 3_646 1_556
S1 O1 O1 123.5(6) 1_556 6_565
S1 O1 O1 147.5(6) 1_556 12_456
S1 O1 O2 140.4(7) 1_556 2_556
O1 O1 O1 60.0(4) 6_565 12_456
O1 O1 O2 87.7(5) 6_565 1_556
O1 O1 O2 93.2(4) 6_565 2_556
O1 O1 O3 128.0(6) 6_565 1_555
O1 O1 O4 140.3(6) 6_565 1_556
O1 O1 O2 134.6(6) 12_456 1_556
O1 O1 O2 61.2(4) 12_456 2_556
O1 O1 O3 112.3(6) 12_456 1_555
O1 O1 O4 159.7(6) 12_456 1_556
O2 O1 O2 159.5(6) 1_556 2_556
O2 O1 O3 61.7(5) 1_556 1_555
O2 O1 O4 60.6(5) 1_556 1_556
O2 O1 O3 130.3(6) 2_556 1_555
O2 O1 O4 108.5(5) 2_556 1_556
O3 O1 O4 59.4(5) 1_555 1_556
K2 O2 FE2 101.8(3) 1_555 4_564
K2 O2 S1 116.6(5) 1_555 1_555
K2 O2 O1 87.9(4) 1_555 1_554
K2 O2 O1 61.4(3) 1_555 2_456
K2 O2 O3 146.0(6) 1_555 1_554
K2 O2 O4 109.6(4) 1_555 1_555
FE2 O2 S1 127.7(5) 4_564 1_555
FE2 O2 O1 162.2(5) 4_564 1_554
FE2 O2 O1 46.8(3) 4_564 2_456
FE2 O2 O3 111.5(5) 4_564 1_554
FE2 O2 O4 101.7(4) 4_564 1_555
S1 O2 O1 169.2(7) 1_555 2_456
O1 O2 O1 148.0(6) 1_554 2_456
O1 O2 O3 58.2(5) 1_554 1_554
O1 O2 O4 60.7(5) 1_554 1_555
O1 O2 O3 150.9(6) 2_456 1_554
O1 O2 O4 135.2(5) 2_456 1_555
O3 O2 O4 58.3(5) 1_554 1_555
FE1 O3 S1 154.7(6) 4_565 1_556
FE1 O3 O1 155.3(6) 4_565 1_555
FE1 O3 O2 120.5(6) 4_565 1_556
FE1 O3 O4 141.9(6) 4_565 1_556
FE1 O3 O4 49.7(4) 4_565 11_565
S1 O3 O4 149.0(7) 1_556 11_565
O1 O3 O2 60.1(5) 1_555 1_556
O1 O3 O4 62.3(5) 1_555 1_556
O1 O3 O4 137.1(6) 1_555 11_565
O2 O3 O4 61.1(5) 1_556 1_556
O2 O3 O4 160.3(6) 1_556 11_565
O4 O3 O4 114.3(6) 1_556 11_565
K1 O4 FE1 99.3(3) 2_466 1_555
K1 O4 S1 112.1(5) 2_466 1_555
K1 O4 O1 124.4(4) 2_466 1_554
K1 O4 O2 123.9(5) 2_466 1_555
K1 O4 O3 75.8(5) 2_466 1_554
K1 O4 O3 70.1(3) 2_466 8_645
FE1 O4 S1 144.9(5) 1_555 1_555
FE1 O4 O1 114.5(5) 1_555 1_554
FE1 O4 O2 132.3(5) 1_555 1_555
FE1 O4 O3 162.1(7) 1_555 1_554
FE1 O4 O3 49.1(4) 1_555 8_645
S1 O4 O3 127.9(7) 1_555 8_645
O1 O4 O2 58.7(5) 1_554 1_555
O1 O4 O3 58.3(5) 1_554 1_554
O1 O4 O3 99.8(5) 1_554 8_645
O2 O4 O3 60.6(5) 1_555 1_554
O2 O4 O3 158.1(6) 1_555 8_645
O3 O4 O3 113.8(7) 1_554 8_645

loop_
_geom_bond_atom_site_label_1
_geom_bond_atom_site_label_2
_geom_bond_distance
_geom_bond_site_symmetry_2
K1 S1 3.387(5) 3_655
K1 S1 3.387(6) 7_556
K1 S1 3.387(4) 11_565
K1 O1 3.022(8) 3_656
K1 O1 3.022(8) 7_566
K1 O1 3.022(9) 11_665
K1 O2 3.363(8) 3_655
K1 O2 3.363(9) 7_556
K1 O2 3.363(9) 11_565
K1 O3 3.217(11) 2_567
K1 O3 3.159(11) 3_656
K1 O3 3.217(10) 6_675
K1 O3 3.159(10) 7_566
K1 O3 3.217(9) 10_756
K1 O3 3.159(9) 11_665
K1 O4 2.860(8) 2_566
K1 O4 2.860(7) 6_665
K1 O4 2.860(9) 10_656
K2 S1 3.442(4) 2_455
K2 S1 3.442(5) 6_554
K2 S1 3.442(6) 10_545
K2 O1 2.939(9) 2_456
K2 O1 2.939(8) 6_564
K2 O1 2.939(8) 10_645
K2 O2 2.799(9) 1_555
K2 O2 2.799(9) 5_555
K2 O2 2.799(8) 9_555
K2 O3 3.188(8) 2_456
K2 O3 3.188(11) 6_564
K2 O3 3.188(10) 10_645
FE1 S1 3.401(4) 1_555
FE1 S1 3.465(5) 4_565
FE1 S1 3.401(5) 5_555
FE1 S1 3.465(4) 8_655
FE1 S1 3.401(4) 9_555
FE1 S1 3.465(4) 12_556
FE1 O3 2.097(10) 4_564
FE1 O3 2.097(9) 8_645
FE1 O3 2.097(10) 12_456
FE1 O4 2.116(9) 1_555
FE1 O4 2.116(7) 5_555
FE1 O4 2.116(7) 9_555
FE2 S1 3.261(4) 4_565
FE2 S1 3.261(4) 8_655
FE2 S1 3.261(5) 12_556
FE2 O1 2.153(8) 3_656
FE2 O1 2.153(8) 7_566
FE2 O1 2.153(7) 11_665
FE2 O2 2.152(8) 4_565
FE2 O2 2.152(8) 8_655
FE2 O2 2.152(9) 12_556
S1 K1 3.387(5) 3_645
S1 K2 3.442(4) 2_555
S1 FE1 3.401(4) 1_555
S1 FE1 3.465(5) 4_564
S1 FE2 3.261(4) 4_564
S1 O1 1.438(9) 1_554
S1 O2 1.464(9) 1_555
S1 O2 3.470(9) 10_555
S1 O3 1.451(11) 1_554
S1 O4 1.445(10) 1_555
O1 K1 3.022(8) 3_646
O1 K2 2.939(9) 2_556
O1 FE2 2.153(8) 3_646
O1 S1 1.438(9) 1_556
O1 O1 2.964(11) 6_565
O1 O1 2.964(10) 12_456
O1 O2 2.355(11) 1_556
O1 O2 2.949(11) 2_556
O1 O2 3.008(12) 5_556
O1 O3 2.310(13) 1_555
O1 O4 2.402(11) 1_556
O1 O4 3.348(11) 5_556
O2 K1 3.363(8) 3_645
O2 K2 2.799(9) 1_555
O2 FE2 2.152(8) 4_564
O2 S1 1.464(9) 1_555
O2 S1 3.470(9) 7_455
O2 O1 2.355(11) 1_554
O2 O1 2.949(11) 2_456
O2 O1 3.008(10) 9_455
O2 O2 3.234(12) 7_455
O2 O2 3.234(12) 10_555
O2 O3 2.391(12) 1_554
O2 O3 3.498(13) 7_465
O2 O4 2.401(11) 1_555
O2 O4 3.152(11) 7_455
O3 K1 3.217(11) 2_467
O3 K1 3.159(11) 3_646
O3 K2 3.188(8) 2_556
O3 FE1 2.097(10) 4_565
O3 S1 1.451(11) 1_556
O3 O1 2.310(13) 1_555
O3 O2 2.391(12) 1_556
O3 O2 3.498(12) 10_556
O3 O3 3.022(12) 7_466
O3 O3 3.022(13) 10_656
O3 O4 2.335(14) 1_556
O3 O4 3.002(14) 4_565
O3 O4 2.742(12) 11_565
O4 K1 2.860(8) 2_466
O4 FE1 2.116(9) 1_555
O4 S1 1.445(10) 1_555
O4 O1 2.402(11) 1_554
O4 O1 3.348(10) 9_455
O4 O2 2.401(11) 1_555
O4 O2 3.152(10) 10_555
O4 O3 2.335(14) 1_554
O4 O3 3.002(14) 4_564
O4 O3 2.742(10) 8_645
O4 O4 3.145(10) 5_555
O4 O4 3.145(12) 9_555
